data_7034567
loop_
_publ_author_name
'Santra, Saikat'
'Mukherjee, Sandip'
'Bej, Somnath'
'Saha, Subrata'
'Ghosh, Pradyut'

_publ_section_title
;
 Amino-ether macrocycle that forms Cu(II) templated threaded heteroleptic
 complexes: a detailed selectivity, structural and theoretical
 investigations.
;
_journal_issue 34
_journal_name_full 'Dalton transactions (Cambridge, England : 2003)'
_journal_page_first 15198
_journal_page_last 15211
_journal_paper_doi 10.1039/c5dt00596e
_journal_volume 44
_journal_year 2015
_chemical_formula_moiety 'C40 H47 Cu N5 O4, 2(F6 P), C3 H7 N O'
_chemical_formula_sum 'C43 H54 Cu F12 N6 O5 P2'
_chemical_formula_weight 1088.40
_chemical_name_systematic
;
 ?
;
_space_group_crystal_system monoclinic
_space_group_IT_number 14
_space_group_name_Hall '-P 2yn'
_space_group_name_H-M_alt 'P 1 21/n 1'
_symmetry_space_group_name_Hall '-P 2yn'
_symmetry_space_group_name_H-M 'P 1 21/n 1'
_atom_sites_solution_hydrogens geom
_audit_creation_method SHELXL-2014
_audit_update_record
;
2015-03-19 deposited with the CCDC.
2015-03-23 downloaded from the CCDC.
;
_cell_angle_alpha 90
_cell_angle_beta 97.715(10)
_cell_angle_gamma 90
_cell_formula_units_Z 4
_cell_length_a 13.316(4)
_cell_length_b 26.117(9)
_cell_length_c 13.810(5)
_cell_measurement_reflns_used 3701
_cell_measurement_temperature 150(2)
_cell_measurement_theta_max 18.880
_cell_measurement_theta_min 1.559
_cell_volume 4759(3)
_computing_cell_refinement 'Bruker SMART'
_computing_data_collection 'Bruker SMART'
_computing_data_reduction 'Bruker SAINT'
_computing_molecular_graphics DIAMOND-3.0
_computing_publication_material WinGX
_computing_structure_refinement 'SHELXL-2014 (Sheldrick, 2014)'
_computing_structure_solution 'SHELXL-2014 (Sheldrick, 2014)'
_diffrn_ambient_temperature 150(2)
_diffrn_measured_fraction_theta_full 0.987
_diffrn_measured_fraction_theta_max 0.982
_diffrn_measurement_device_type 'Bruker APEX-II CCD'
_diffrn_measurement_method '\f and \w scans'
_diffrn_radiation_type MoK\a
_diffrn_radiation_wavelength 0.71073
_diffrn_reflns_av_R_equivalents 0.0335
_diffrn_reflns_av_unetI/netI 0.0191
_diffrn_reflns_Laue_measured_fraction_full 0.987
_diffrn_reflns_Laue_measured_fraction_max 0.982
_diffrn_reflns_limit_h_max 12
_diffrn_reflns_limit_h_min -12
_diffrn_reflns_limit_k_max 23
_diffrn_reflns_limit_k_min -23
_diffrn_reflns_limit_l_max 12
_diffrn_reflns_limit_l_min -12
_diffrn_reflns_number 28888
_diffrn_reflns_point_group_measured_fraction_full 0.987
_diffrn_reflns_point_group_measured_fraction_max 0.982
_diffrn_reflns_theta_full 18.880
_diffrn_reflns_theta_max 18.880
_diffrn_reflns_theta_min 1.559
_diffrn_source 'fine-focus sealed tube'
_exptl_absorpt_coefficient_mu 0.624
_exptl_absorpt_correction_T_max 0.7443
_exptl_absorpt_correction_T_min 0.5953
_exptl_absorpt_correction_type multi-scan
_exptl_absorpt_process_details SADABS
_exptl_crystal_colour green
_exptl_crystal_density_diffrn 1.519
_exptl_crystal_description block
_exptl_crystal_F_000 2244
_exptl_crystal_size_max 0.48
_exptl_crystal_size_mid 0.20
_exptl_crystal_size_min 0.18
_refine_diff_density_max 0.854
_refine_diff_density_min -0.552
_refine_diff_density_rms 0.078
_refine_ls_extinction_method none
_refine_ls_goodness_of_fit_ref 1.072
_refine_ls_hydrogen_treatment constr
_refine_ls_matrix_type full
_refine_ls_number_parameters 622
_refine_ls_number_reflns 3701
_refine_ls_number_restraints 0
_refine_ls_restrained_S_all 1.072
_refine_ls_R_factor_all 0.0852
_refine_ls_R_factor_gt 0.0767
_refine_ls_shift/su_max 0.002
_refine_ls_shift/su_mean 0.000
_refine_ls_structure_factor_coef Fsqd
_refine_ls_weighting_details 'w=1/[\s^2^(Fo^2^)+(0.1128P)^2^+24.8577P] where P=(Fo^2^+2Fc^2^)/3'
_refine_ls_weighting_scheme calc
_refine_ls_wR_factor_gt 0.2046
_refine_ls_wR_factor_ref 0.2134
_reflns_Friedel_coverage 0.000
_reflns_number_gt 3232
_reflns_number_total 3701
_reflns_threshold_expression 'I > 2\s(I)'
_cod_data_source_file c5dt00596e2.cif
_cod_data_source_block PRT4
_cod_depositor_comments
;
The following automatic conversions were performed:

'_exptl_absorpt_correction_type' value 'MULTI-SCAN' changed to
'multi-scan' according to
/usr/data/users/saulius/crontab/automatic-downloads/rss-feeds/RSC/lib/dictionaries/cif_core.dic
dictionary named 'cif_core.dic' version 2.4.2 from 2011-04-26.

Automatic conversion script
Id: cif_fix_values 3105 2015-03-04 15:46:00Z robertas 

 Adding full bibliography for 7034563--7034567.cif.
;
_cod_database_code 7034567
_shelx_space_group_comment
;
The symmetry employed for this shelxl refinement is uniquely defined
by the following loop, which should always be used as a source of
symmetry information in preference to the above space-group names.
They are only intended as comments.
;
_shelxl_version_number 2014-3

loop_
_space_group_symop_operation_xyz
'x, y, z'
'-x+1/2, y+1/2, -z+1/2'
'-x, -y, -z'
'x-1/2, -y-1/2, z-1/2'

loop_
_atom_site_label
_atom_site_type_symbol
_atom_site_fract_x
_atom_site_fract_y
_atom_site_fract_z
_atom_site_U_iso_or_equiv
_atom_site_adp_type
_atom_site_occupancy
_atom_site_site_symmetry_order
_atom_site_calc_flag
_atom_site_refinement_flags_posn
_atom_site_refinement_flags_adp
C1 C 0.8877(9) -0.0864(4) 0.1503(8) 0.080(3) Uani 1 1 d . .
H1A H 0.8497 -0.1156 0.1212 0.097 Uiso 1 1 calc R U
H1B H 0.8490 -0.0707 0.1970 0.097 Uiso 1 1 calc R U
C2 C 0.9884(9) -0.1036(4) 0.2004(9) 0.084(3) Uani 1 1 d . .
H2A H 0.9806 -0.1346 0.2373 0.100 Uiso 1 1 calc R U
H2B H 1.0334 -0.1109 0.1524 0.100 Uiso 1 1 calc R U
C3 C 1.1231(9) -0.0716(5) 0.3166(9) 0.066(3) Uani 1 1 d . .
C4 C 1.1827(11) -0.1148(5) 0.3087(9) 0.087(3) Uani 1 1 d . .
H4 H 1.1590 -0.1414 0.2670 0.104 Uiso 1 1 calc R U
C5 C 1.2771(12) -0.1178(6) 0.3631(12) 0.101(4) Uani 1 1 d . .
H5 H 1.3175 -0.1463 0.3561 0.121 Uiso 1 1 calc R U
C6 C 1.3116(10) -0.0814(8) 0.4250(12) 0.107(5) Uani 1 1 d . .
H6 H 1.3756 -0.0845 0.4609 0.128 Uiso 1 1 calc R U
C7 C 1.2527(10) -0.0381(5) 0.4370(8) 0.084(3) Uani 1 1 d . .
H7 H 1.2769 -0.0127 0.4811 0.101 Uiso 1 1 calc R U
C8 C 1.1573(8) -0.0335(5) 0.3823(8) 0.060(3) Uani 1 1 d . .
C9 C 1.1202(8) 0.0415(4) 0.4676(7) 0.070(3) Uani 1 1 d . .
H9A H 1.1817 0.0597 0.4583 0.084 Uiso 1 1 calc R U
H9B H 1.1325 0.0231 0.5291 0.084 Uiso 1 1 calc R U
C10 C 1.0368(8) 0.0780(4) 0.4703(7) 0.065(3) Uani 1 1 d . .
H10A H 0.9724 0.0602 0.4578 0.077 Uiso 1 1 calc R U
H10B H 1.0416 0.0936 0.5345 0.077 Uiso 1 1 calc R U
C11 C 0.9592(8) 0.1468(4) 0.3727(7) 0.050(2) Uani 1 1 d . .
C12 C 0.9660(8) 0.1833(4) 0.3011(7) 0.054(2) Uani 1 1 d . .
H12 H 1.0271 0.1887 0.2771 0.065 Uiso 1 1 calc R U
C13 C 0.8820(9) 0.2118(4) 0.2657(7) 0.057(3) Uani 1 1 d . .
H13 H 0.8870 0.2362 0.2175 0.068 Uiso 1 1 calc R U
C14 C 0.7897(8) 0.2047(4) 0.3006(8) 0.058(3) Uani 1 1 d . .
C15 C 0.7867(8) 0.1702(4) 0.3744(8) 0.061(3) Uani 1 1 d . .
H15 H 0.7261 0.1656 0.3999 0.073 Uiso 1 1 calc R U
C16 C 0.8691(9) 0.1423(4) 0.4121(7) 0.057(3) Uani 1 1 d . .
H16 H 0.8650 0.1202 0.4642 0.068 Uiso 1 1 calc R U
C17 C 0.6978(8) 0.2346(4) 0.2600(9) 0.083(3) Uani 1 1 d . .
H17A H 0.6447 0.2277 0.2999 0.099 Uiso 1 1 calc R U
H17B H 0.7140 0.2708 0.2665 0.099 Uiso 1 1 calc R U
C18 C 0.5711(11) 0.2607(4) 0.1291(13) 0.125(5) Uani 1 1 d . .
H18A H 0.5273 0.2606 0.1799 0.150 Uiso 1 1 calc R U
H18B H 0.5981 0.2950 0.1255 0.150 Uiso 1 1 calc R U
C19 C 0.5141(10) 0.2493(5) 0.0416(11) 0.107(4) Uani 1 1 d . .
H19A H 0.5526 0.2577 -0.0111 0.128 Uiso 1 1 calc R U
H19B H 0.4535 0.2703 0.0340 0.128 Uiso 1 1 calc R U
C20 C 0.4588(8) 0.1799(5) -0.0690(9) 0.089(4) Uani 1 1 d . .
H20A H 0.4181 0.2063 -0.1047 0.107 Uiso 1 1 calc R U
H20B H 0.4193 0.1486 -0.0723 0.107 Uiso 1 1 calc R U
C21 C 0.5519(9) 0.1715(5) -0.1141(8) 0.086(3) Uani 1 1 d . .
H21A H 0.5885 0.2035 -0.1167 0.103 Uiso 1 1 calc R U
H21B H 0.5347 0.1588 -0.1802 0.103 Uiso 1 1 calc R U
C22 C 0.5923(8) 0.0805(5) -0.0911(8) 0.085(3) Uani 1 1 d . .
H22A H 0.5270 0.0702 -0.0737 0.102 Uiso 1 1 calc R U
H22B H 0.5873 0.0805 -0.1618 0.102 Uiso 1 1 calc R U
C23 C 0.6703(9) 0.0426(4) -0.0508(8) 0.065(3) Uani 1 1 d . .
C24 C 0.6508(8) 0.0061(5) 0.0142(9) 0.071(3) Uani 1 1 d . .
H24 H 0.5857 0.0035 0.0310 0.085 Uiso 1 1 calc R U
C25 C 0.7247(10) -0.0271(4) 0.0562(7) 0.070(3) Uani 1 1 d . .
H25 H 0.7089 -0.0520 0.0999 0.084 Uiso 1 1 calc R U
C26 C 0.8226(9) -0.0233(4) 0.0328(8) 0.064(3) Uani 1 1 d . .
C27 C 0.8420(9) 0.0124(5) -0.0366(8) 0.068(3) Uani 1 1 d . .
H27 H 0.9063 0.0145 -0.0556 0.081 Uiso 1 1 calc R U
C28 C 0.7669(10) 0.0446(4) -0.0771(7) 0.069(3) Uani 1 1 d . .
H28 H 0.7811 0.0684 -0.1235 0.083 Uiso 1 1 calc R U
C29 C 0.8066(8) 0.1102(3) 0.1386(6) 0.046(2) Uani 1 1 d . .
H29 H 0.8232 0.1347 0.0946 0.055 Uiso 1 1 calc R U
C30 C 0.8833(7) 0.0774(4) 0.1805(7) 0.049(2) Uani 1 1 d . .
C31 C 0.8568(8) 0.0423(4) 0.2467(7) 0.055(3) Uani 1 1 d . .
H31 H 0.9055 0.0201 0.2776 0.066 Uiso 1 1 calc R U
C32 C 0.7590(9) 0.0396(4) 0.2677(7) 0.058(3) Uani 1 1 d . .
H32 H 0.7414 0.0158 0.3126 0.069 Uiso 1 1 calc R U
C33 C 0.6871(7) 0.0728(3) 0.2214(6) 0.045(2) Uani 1 1 d . .
C34 C 0.5788(8) 0.0711(4) 0.2325(7) 0.051(2) Uani 1 1 d . .
C35 C 0.5380(9) 0.0370(4) 0.2925(8) 0.077(3) Uani 1 1 d . .
H35 H 0.5801 0.0144 0.3311 0.093 Uiso 1 1 calc R U
C36 C 0.4363(10) 0.0361(5) 0.2955(8) 0.084(3) Uani 1 1 d . .
H36 H 0.4095 0.0127 0.3359 0.100 Uiso 1 1 calc R U
C37 C 0.3734(7) 0.0687(4) 0.2406(7) 0.055(2) Uani 1 1 d . .
C38 C 0.4182(8) 0.1021(4) 0.1818(7) 0.057(3) Uani 1 1 d . .
H38 H 0.3764 0.1246 0.1427 0.068 Uiso 1 1 calc R U
C39 C 0.9880(7) 0.0806(4) 0.1548(7) 0.072(3) Uani 1 1 d . .
H39A H 0.9914 0.1073 0.1076 0.109 Uiso 1 1 calc R U
H39B H 1.0344 0.0881 0.2125 0.109 Uiso 1 1 calc R U
H39C H 1.0060 0.0486 0.1278 0.109 Uiso 1 1 calc R U
C40 C 0.2622(7) 0.0693(4) 0.2425(8) 0.079(3) Uani 1 1 d . .
H40A H 0.2317 0.0951 0.1985 0.119 Uiso 1 1 calc R U
H40B H 0.2343 0.0364 0.2227 0.119 Uiso 1 1 calc R U
H40C H 0.2485 0.0767 0.3076 0.119 Uiso 1 1 calc R U
N1 N 0.6572(6) 0.2246(3) 0.1578(7) 0.070(2) Uani 1 1 d . .
H1 H 0.7106 0.2351 0.1196 0.084 Uiso 1 1 calc R U
N2 N 0.4847(6) 0.1956(3) 0.0337(7) 0.070(2) Uani 1 1 d . .
H2 H 0.4259 0.1900 0.0683 0.084 Uiso 1 1 calc R U
N3 N 0.6157(5) 0.1336(3) -0.0542(5) 0.063(2) Uani 1 1 d . .
H3 H 0.6861 0.1407 -0.0633 0.076 Uiso 1 1 calc R U
N4 N 0.7121(6) 0.1085(3) 0.1577(5) 0.0441(18) Uani 1 1 d . .
N5 N 0.5182(6) 0.1041(3) 0.1774(5) 0.0480(19) Uani 1 1 d . .
O1 O 0.9038(5) -0.0507(3) 0.0767(5) 0.0712(19) Uani 1 1 d . .
O2 O 1.0302(6) -0.0642(2) 0.2642(5) 0.0724(19) Uani 1 1 d . .
O3 O 1.0938(5) 0.0061(3) 0.3886(4) 0.0606(17) Uani 1 1 d . .
O4 O 1.0419(5) 0.1169(3) 0.3976(4) 0.0626(18) Uani 1 1 d . .
O1S O 0.7825(7) 0.2102(4) 0.9892(7) 0.119(3) Uani 1 1 d . .
C1S C 0.9432(11) 0.3067(6) 0.9075(12) 0.139(6) Uani 1 1 d . .
H1S1 H 0.9240 0.3305 0.8553 0.208 Uiso 1 1 calc R U
H1S2 H 0.9607 0.3252 0.9675 0.208 Uiso 1 1 calc R U
H1S3 H 1.0006 0.2871 0.8936 0.208 Uiso 1 1 calc R U
C2S C 0.7610(16) 0.2922(9) 0.8658(16) 0.233(12) Uani 1 1 d . .
H2S1 H 0.7729 0.3197 0.8227 0.349 Uiso 1 1 calc R U
H2S2 H 0.7263 0.2649 0.8287 0.349 Uiso 1 1 calc R U
H2S3 H 0.7202 0.3043 0.9133 0.349 Uiso 1 1 calc R U
C3S C 0.8538(13) 0.2375(7) 0.9741(12) 0.125(5) Uani 1 1 d . .
H3S H 0.9142 0.2299 1.0135 0.150 Uiso 1 1 calc R U
N1S N 0.8604(8) 0.2730(5) 0.9168(8) 0.097(3) Uani 1 1 d . .
F1 F 0.6456(9) 0.9158(7) 0.4309(11) 0.261(8) Uani 1 1 d . .
F2 F 0.6133(11) 0.9140(5) 0.2648(10) 0.251(7) Uani 1 1 d . .
F3 F 0.7579(10) 0.9146(6) 0.3453(6) 0.255(8) Uani 1 1 d . .
F4 F 0.6872(12) 0.8530(6) 0.2611(12) 0.264(7) Uani 1 1 d . .
F5 F 0.7276(11) 0.8551(5) 0.4288(12) 0.277(9) Uani 1 1 d . .
F6 F 0.5803(11) 0.8490(7) 0.3510(8) 0.278(9) Uani 1 1 d . .
F7 F 0.2845(8) 0.2263(6) 0.1234(9) 0.224(6) Uani 1 1 d . .
F8 F 0.0878(9) 0.1908(6) -0.0055(13) 0.265(8) Uani 1 1 d . .
F9 F 0.2385(10) 0.1657(6) 0.0339(12) 0.272(9) Uani 1 1 d . .
F10 F 0.1488(15) 0.1919(10) 0.1411(11) 0.352(13) Uani 1 1 d . .
F11 F 0.1424(16) 0.2553(7) 0.095(3) 0.42(2) Uani 1 1 d . .
F12 F 0.211(2) 0.2379(12) -0.0117(17) 0.47(2) Uani 1 1 d . .
P1 P 0.6655(3) 0.88362(12) 0.3497(3) 0.0873(11) Uani 1 1 d . .
P2 P 0.1875(3) 0.21044(15) 0.0615(3) 0.1059(13) Uani 1 1 d . .
Cu1 Cu 0.60100(8) 0.15274(4) 0.09606(8) 0.0549(5) Uani 1 1 d . .

loop_
_atom_site_aniso_label
_atom_site_aniso_U_11
_atom_site_aniso_U_22
_atom_site_aniso_U_33
_atom_site_aniso_U_23
_atom_site_aniso_U_13
_atom_site_aniso_U_12
C1 0.096(10) 0.061(7) 0.081(8) 0.000(7) 0.003(7) -0.018(7)
C2 0.094(9) 0.063(8) 0.093(8) 0.017(7) 0.011(7) 0.009(7)
C3 0.060(8) 0.073(9) 0.065(8) 0.034(7) 0.016(7) 0.024(8)
C4 0.088(10) 0.093(10) 0.081(8) 0.024(7) 0.015(8) 0.019(8)
C5 0.080(12) 0.119(13) 0.107(11) 0.046(10) 0.029(9) 0.048(9)
C6 0.064(9) 0.147(14) 0.109(12) 0.073(11) 0.012(9) 0.026(12)
C7 0.063(9) 0.106(10) 0.081(8) 0.048(7) 0.005(7) 0.003(8)
C8 0.049(8) 0.069(8) 0.060(7) 0.028(7) 0.003(6) 0.000(7)
C9 0.059(7) 0.090(8) 0.059(7) 0.020(7) -0.007(5) -0.009(7)
C10 0.062(7) 0.079(7) 0.050(6) 0.006(6) 0.000(5) -0.009(6)
C11 0.054(8) 0.056(7) 0.039(6) -0.012(6) 0.002(6) -0.016(6)
C12 0.053(7) 0.054(6) 0.055(6) -0.010(6) 0.006(5) -0.017(6)
C13 0.065(8) 0.051(6) 0.051(6) -0.009(5) 0.001(6) -0.012(6)
C14 0.058(8) 0.054(7) 0.060(7) -0.022(6) 0.003(6) 0.001(6)
C15 0.053(8) 0.060(7) 0.074(8) -0.018(7) 0.023(6) -0.012(6)
C16 0.060(7) 0.060(7) 0.051(6) -0.007(5) 0.009(6) -0.008(6)
C17 0.079(8) 0.067(7) 0.100(10) -0.019(7) 0.009(7) 0.011(7)
C18 0.128(12) 0.049(8) 0.182(15) -0.001(9) -0.040(12) 0.026(8)
C19 0.092(9) 0.070(10) 0.147(13) 0.030(8) -0.029(9) 0.017(7)
C20 0.055(8) 0.108(9) 0.094(10) 0.040(8) -0.030(7) 0.000(7)
C21 0.083(9) 0.106(9) 0.063(7) 0.028(7) -0.012(7) -0.012(7)
C22 0.072(8) 0.101(10) 0.078(8) -0.015(7) -0.007(6) -0.013(8)
C23 0.059(9) 0.066(8) 0.064(7) -0.015(6) -0.012(6) -0.010(7)
C24 0.048(7) 0.081(8) 0.078(8) -0.017(7) -0.010(6) -0.019(7)
C25 0.073(9) 0.074(8) 0.059(7) -0.011(6) -0.007(7) -0.028(7)
C26 0.067(9) 0.070(8) 0.054(7) -0.024(6) 0.004(7) -0.010(7)
C27 0.073(8) 0.077(8) 0.055(7) -0.011(7) 0.017(6) -0.003(7)
C28 0.076(9) 0.072(8) 0.058(7) -0.008(6) 0.007(7) -0.009(7)
C29 0.045(7) 0.045(6) 0.046(6) -0.003(5) -0.002(5) -0.002(5)
C30 0.044(7) 0.052(6) 0.049(6) -0.020(5) -0.004(5) 0.000(6)
C31 0.048(8) 0.055(7) 0.057(7) -0.012(6) -0.015(5) 0.012(5)
C32 0.062(8) 0.050(6) 0.056(6) 0.010(5) -0.011(6) 0.005(6)
C33 0.051(8) 0.040(6) 0.043(6) -0.001(5) 0.001(5) -0.004(6)
C34 0.058(8) 0.045(6) 0.051(6) 0.010(5) 0.007(6) -0.009(6)
C35 0.065(9) 0.078(8) 0.087(8) 0.031(7) 0.002(6) 0.011(6)
C36 0.071(9) 0.092(9) 0.090(8) 0.035(7) 0.017(7) -0.005(7)
C37 0.051(7) 0.054(6) 0.060(6) 0.005(5) 0.007(6) -0.006(6)
C38 0.042(7) 0.060(7) 0.068(7) 0.010(6) 0.006(5) 0.004(5)
C39 0.056(7) 0.083(8) 0.076(7) -0.018(6) 0.003(6) 0.013(6)
C40 0.054(8) 0.087(8) 0.100(8) 0.008(6) 0.019(6) -0.011(6)
N1 0.064(6) 0.047(5) 0.094(7) 0.007(5) -0.005(5) 0.006(4)
N2 0.051(5) 0.058(6) 0.099(7) 0.026(5) 0.001(5) 0.007(4)
N3 0.045(5) 0.074(6) 0.065(5) 0.014(5) -0.011(4) -0.002(4)
N4 0.036(6) 0.044(5) 0.051(5) -0.002(4) 0.003(4) -0.002(4)
N5 0.043(6) 0.042(5) 0.057(5) 0.012(4) -0.002(4) 0.007(4)
O1 0.069(5) 0.075(5) 0.068(5) 0.002(4) 0.004(4) 0.006(4)
O2 0.075(6) 0.059(5) 0.079(5) -0.001(4) -0.003(4) 0.007(4)
O3 0.051(4) 0.067(5) 0.060(4) 0.009(4) -0.006(3) 0.006(4)
O4 0.054(5) 0.071(5) 0.061(4) 0.013(4) 0.004(3) -0.003(4)
O1S 0.097(7) 0.114(7) 0.145(8) 0.047(6) 0.011(6) -0.034(6)
C1S 0.119(12) 0.116(12) 0.193(16) 0.050(11) 0.065(11) -0.004(10)
C2S 0.18(2) 0.26(3) 0.23(2) 0.13(2) -0.065(17) -0.056(18)
C3S 0.123(14) 0.121(13) 0.124(13) 0.043(11) -0.009(10) 0.007(11)
N1S 0.100(9) 0.098(8) 0.092(8) 0.028(7) 0.007(7) -0.010(7)
F1 0.161(10) 0.361(19) 0.252(14) -0.197(15) -0.006(9) 0.012(11)
F2 0.310(16) 0.164(9) 0.224(11) 0.048(9) -0.159(12) -0.022(10)
F3 0.252(13) 0.401(19) 0.100(6) 0.011(9) -0.014(7) -0.212(14)
F4 0.273(16) 0.247(15) 0.259(15) -0.137(13) -0.006(13) -0.028(13)
F5 0.229(13) 0.236(13) 0.321(17) 0.154(13) -0.131(13) -0.021(11)
F6 0.264(14) 0.42(2) 0.140(9) 0.020(11) -0.012(9) -0.239(16)
F7 0.121(8) 0.335(17) 0.211(11) -0.084(11) 0.006(8) -0.038(9)
F8 0.133(9) 0.253(14) 0.38(2) -0.126(14) -0.070(11) 0.040(9)
F9 0.187(11) 0.284(16) 0.314(18) -0.117(15) -0.083(12) 0.118(12)
F10 0.35(2) 0.54(3) 0.204(13) -0.048(17) 0.160(15) -0.25(2)
F11 0.27(2) 0.150(12) 0.82(6) -0.16(2) -0.06(3) 0.060(14)
F12 0.46(3) 0.61(4) 0.33(2) 0.36(3) 0.00(2) -0.19(3)
P1 0.092(3) 0.070(2) 0.090(3) 0.008(2) -0.023(2) -0.022(2)
P2 0.090(3) 0.091(3) 0.141(3) 0.035(3) 0.032(3) 0.014(2)
Cu1 0.0425(8) 0.0529(8) 0.0674(9) 0.0157(6) -0.0002(6) 0.0065(5)

loop_
_atom_type_symbol
_atom_type_description
_atom_type_scat_dispersion_real
_atom_type_scat_dispersion_imag
_atom_type_scat_source
C C 0.0033 0.0016 'International Tables Vol C Tables 4.2.6.8 and 6.1.1.4'
H H 0.0000 0.0000 'International Tables Vol C Tables 4.2.6.8 and 6.1.1.4'
N N 0.0061 0.0033 'International Tables Vol C Tables 4.2.6.8 and 6.1.1.4'
O O 0.0106 0.0060 'International Tables Vol C Tables 4.2.6.8 and 6.1.1.4'
F F 0.0171 0.0103 'International Tables Vol C Tables 4.2.6.8 and 6.1.1.4'
P P 0.1023 0.0942 'International Tables Vol C Tables 4.2.6.8 and 6.1.1.4'
Cu Cu 0.3201 1.2651 'International Tables Vol C Tables 4.2.6.8 and 6.1.1.4'

loop_
_geom_angle_atom_site_label_1
_geom_angle_atom_site_label_2
_geom_angle_atom_site_label_3
_geom_angle
O1 C1 C2 108.5(9)
O2 C2 C1 108.9(9)
O2 C3 C8 116.3(10)
O2 C3 C4 124.1(13)
C8 C3 C4 119.6(12)
C5 C4 C3 119.4(13)
C6 C5 C4 121.7(14)
C5 C6 C7 120.4(13)
C8 C7 C6 119.4(13)
O3 C8 C3 116.1(9)
O3 C8 C7 124.5(13)
C3 C8 C7 119.3(12)
O3 C9 C10 109.1(8)
O4 C10 C9 109.5(8)
O4 C11 C12 116.8(9)
O4 C11 C16 124.5(9)
C12 C11 C16 118.7(10)
C13 C12 C11 119.9(9)
C12 C13 C14 121.2(9)
C15 C14 C13 117.5(9)
C15 C14 C17 121.3(11)
C13 C14 C17 121.1(11)
C16 C15 C14 122.4(9)
C15 C16 C11 120.0(9)
N1 C17 C14 116.5(8)
C19 C18 N1 114.2(11)
C18 C19 N2 112.7(10)
N2 C20 C21 110.3(8)
C20 C21 N3 108.3(8)
C23 C22 N3 112.8(8)
C24 C23 C28 117.9(10)
C24 C23 C22 121.9(11)
C28 C23 C22 120.2(12)
C23 C24 C25 122.0(10)
C24 C25 C26 119.7(10)
O1 C26 C27 116.7(11)
O1 C26 C25 124.7(11)
C27 C26 C25 118.5(11)
C28 C27 C26 120.2(10)
C27 C28 C23 121.5(10)
N4 C29 C30 124.1(8)
C31 C30 C29 116.4(8)
C31 C30 C39 122.0(9)
C29 C30 C39 121.6(10)
C32 C31 C30 120.7(8)
C31 C32 C33 119.2(9)
N4 C33 C32 121.1(8)
N4 C33 C34 114.7(8)
C32 C33 C34 124.1(9)
N5 C34 C35 120.0(9)
N5 C34 C33 116.4(8)
C35 C34 C33 123.6(10)
C36 C35 C34 120.2(10)
C37 C36 C35 121.1(10)
C36 C37 C38 116.4(9)
C36 C37 C40 122.7(10)
C38 C37 C40 120.9(10)
N5 C38 C37 124.1(8)
C17 N1 C18 108.3(9)
C17 N1 Cu1 126.9(6)
C18 N1 Cu1 103.4(7)
C19 N2 C20 111.4(9)
C19 N2 Cu1 108.7(7)
C20 N2 Cu1 109.0(6)
C21 N3 C22 110.6(8)
C21 N3 Cu1 105.2(6)
C22 N3 Cu1 119.9(6)
C29 N4 C33 118.5(7)
C29 N4 Cu1 124.9(6)
C33 N4 Cu1 116.6(6)
C38 N5 C34 118.2(8)
C38 N5 Cu1 130.0(6)
C34 N5 Cu1 111.8(6)
C26 O1 C1 118.4(8)
C3 O2 C2 118.7(9)
C8 O3 C9 116.8(8)
C11 O4 C10 118.2(7)
O1S C3S N1S 132.1(15)
C3S N1S C1S 130.1(14)
C3S N1S C2S 114.8(13)
C1S N1S C2S 113.3(13)
P2 F10 F11 51.9(12)
P2 F11 F10 49.1(7)
F6 P1 F1 97.3(9)
F6 P1 F5 92.1(8)
F1 P1 F5 82.2(9)
F6 P1 F3 174.5(11)
F1 P1 F3 87.3(8)
F5 P1 F3 85.4(7)
F6 P1 F2 93.3(8)
F1 P1 F2 100.5(10)
F5 P1 F2 173.6(10)
F3 P1 F2 88.8(7)
F6 P1 F4 85.2(8)
F1 P1 F4 176.4(11)
F5 P1 F4 100.4(10)
F3 P1 F4 90.3(8)
F2 P1 F4 76.7(8)
F12 P2 F10 166(2)
F12 P2 F11 87.5(18)
F10 P2 F11 79.0(16)
F12 P2 F9 93.9(18)
F10 P2 F9 99.8(14)
F11 P2 F9 175.8(12)
F12 P2 F7 90.5(12)
F10 P2 F7 91.6(9)
F11 P2 F7 87.5(10)
F9 P2 F7 88.5(7)
F12 P2 F8 89.9(13)
F10 P2 F8 88.8(10)
F11 P2 F8 95.7(10)
F9 P2 F8 88.3(7)
F7 P2 F8 176.8(8)
N4 Cu1 N2 178.0(3)
N4 Cu1 N5 80.4(3)
N2 Cu1 N5 97.8(3)
N4 Cu1 N1 98.0(3)
N2 Cu1 N1 83.7(3)
N5 Cu1 N1 119.6(3)
N4 Cu1 N3 96.9(3)
N2 Cu1 N3 83.2(3)
N5 Cu1 N3 119.5(3)
N1 Cu1 N3 120.6(3)

loop_
_geom_bond_atom_site_label_1
_geom_bond_atom_site_label_2
_geom_bond_distance
C1 O1 1.417(12)
C1 C2 1.494(14)
C2 O2 1.418(12)
C3 O2 1.361(12)
C3 C8 1.382(14)
C3 C4 1.392(15)
C4 C5 1.376(17)
C5 C6 1.320(18)
C6 C7 1.399(18)
C7 C8 1.392(14)
C8 O3 1.346(12)
C9 O3 1.439(11)
C9 C10 1.468(13)
C10 O4 1.435(11)
C11 O4 1.356(11)
C11 C12 1.386(12)
C11 C16 1.388(13)
C12 C13 1.377(12)
C13 C14 1.391(13)
C14 C15 1.366(13)
C14 C17 1.495(14)
C15 C16 1.362(13)
C17 N1 1.466(12)
C18 C19 1.371(16)
C18 N1 1.495(14)
C19 N2 1.456(14)
C20 N2 1.472(13)
C20 C21 1.476(15)
C21 N3 1.481(12)
C22 C23 1.489(14)
C22 N3 1.495(13)
C23 C24 1.357(14)
C23 C28 1.384(14)
C24 C25 1.380(14)
C25 C26 1.389(14)
C26 O1 1.368(12)
C26 C27 1.386(14)
C27 C28 1.366(14)
C29 N4 1.321(10)
C29 C30 1.397(12)
C30 C31 1.375(12)
C30 C39 1.486(13)
C31 C32 1.373(13)
C32 C33 1.382(12)
C33 N4 1.354(10)
C33 C34 1.472(12)
C34 N5 1.346(11)
C34 C35 1.377(13)
C35 C36 1.361(14)
C36 C37 1.352(13)
C37 C38 1.381(12)
C37 C40 1.485(13)
C38 N5 1.342(11)
N1 Cu1 2.154(8)
N2 Cu1 2.008(7)
N3 Cu1 2.169(8)
N4 Cu1 1.978(7)
N5 Cu1 2.103(7)
O1S C3S 1.226(18)
C1S N1S 1.431(16)
C2S N1S 1.50(2)
C3S N1S 1.231(17)
F1 P1 1.454(11)
F2 P1 1.506(10)
F3 P1 1.481(10)
F4 P1 1.522(14)
F5 P1 1.481(10)
F6 P1 1.452(10)
F7 P2 1.508(10)
F8 P2 1.598(12)
F9 P2 1.429(12)
F10 P2 1.364(13)
F10 F11 1.77(3)
F11 P2 1.420(17)
F12 P2 1.313(13)
